data_4123700
loop_
_publ_author_name
'Garrido-Barros, Pablo'
'Funes-Ardoiz, Ignacio'
'Drouet, Samuel'
'Benet-Buchholz, Jordi'
'Maseras, Feliu'
'Llobet, Antoni'

_publ_section_title
;
 Redox Non-innocent Ligand Controls Water Oxidation Overpotential in a New
 Family of Mononuclear Cu-Based Efficient Catalysts.
;
_journal_issue 21
_journal_name_full 'Journal of the American Chemical Society'
_journal_page_first 6758
_journal_page_last 6761
_journal_paper_doi 10.1021/jacs.5b03977
_journal_volume 137
_journal_year 2015
_chemical_formula_sum 'C21 H40 Cu N6 O7'
_chemical_formula_weight 552.13
_space_group_IT_number 61
_space_group_name_Hall '-P 2ac 2ab'
_symmetry_cell_setting orthorhombic
_symmetry_space_group_name_Hall '-P 2ac 2ab'
_symmetry_space_group_name_H-M 'P b c a'
_atom_sites_solution_hydrogens mixed
_audit_creation_method SHELXL-2014/6
_cell_angle_alpha 90
_cell_angle_beta 90
_cell_angle_gamma 90
_cell_formula_units_Z 8
_cell_length_a 11.9851(19)
_cell_length_b 16.023(3)
_cell_length_c 26.249(4)
_cell_measurement_temperature 100(2)
_cell_volume 5040.8(15)
_computing_cell_refinement 'CrystalClear-SM Expert 2.1 b29 (Rigaku, 2013)'
_computing_data_collection 'CrystalClear-SM Expert 2.1 b29 (Rigaku, 2013)'
_computing_data_reduction 'CrystalClear-SM Expert 2.1 b29 (Rigaku, 2013)'
_computing_molecular_graphics 'Bruker SHELXTL'
_computing_publication_material 'Bruker SHELXTL'
_computing_structure_refinement 'SHELXL-2014 (Sheldrick, 2014)'
_computing_structure_solution 'SHELXS-2014 (Sheldrick, 2014)'
_diffrn_ambient_temperature 100(2)
_diffrn_detector_area_resol_mean 200
_diffrn_detector_type 'PILATUS 200K'
_diffrn_measured_fraction_theta_full 0.997
_diffrn_measured_fraction_theta_max 0.994
_diffrn_measurement_device_type '1/4chi goniometer'
_diffrn_measurement_method
;
 Fullsphere data collection, phi and omega scans
;
_diffrn_measurement_specimen_support 'magnetic support with MicroMount'
_diffrn_radiation_monochromator 'Confocal Max Flux optic'
_diffrn_radiation_type MoK\a
_diffrn_radiation_wavelength 0.7107
_diffrn_reflns_av_R_equivalents 0.0387
_diffrn_reflns_av_unetI/netI 0.0322
_diffrn_reflns_Laue_measured_fraction_full 0.997
_diffrn_reflns_Laue_measured_fraction_max 0.994
_diffrn_reflns_limit_h_max 15
_diffrn_reflns_limit_h_min -15
_diffrn_reflns_limit_k_max 20
_diffrn_reflns_limit_k_min -20
_diffrn_reflns_limit_l_max 34
_diffrn_reflns_limit_l_min -30
_diffrn_reflns_number 25139
_diffrn_reflns_point_group_measured_fraction_full 0.997
_diffrn_reflns_point_group_measured_fraction_max 0.994
_diffrn_reflns_theta_full 25.242
_diffrn_reflns_theta_max 27.473
_diffrn_reflns_theta_min 2.301
_diffrn_source 'Microfocus rotating anode X-ray tube'
_diffrn_source_current 24
_diffrn_source_power 50
_diffrn_source_size '0.2 mm x 0.2 mm fine focus'
_diffrn_source_type 'Rigaku MicroMax-007HF'
_exptl_absorpt_coefficient_mu 0.919
_exptl_absorpt_correction_T_max 0.838
_exptl_absorpt_correction_T_min 0.645
_exptl_absorpt_correction_type empirical
_exptl_absorpt_process_details
; 
 SADABS Version 2008/1 Bruker-Nonius
 Blessing, Acta Cryst. (1995) A51 33-38
;
_exptl_crystal_colour Colorless
_exptl_crystal_density_diffrn 1.455
_exptl_crystal_description Prism
_exptl_crystal_F_000 2344
_exptl_crystal_size_max 0.20
_exptl_crystal_size_mid 0.20
_exptl_crystal_size_min 0.20
_refine_diff_density_max 0.464
_refine_diff_density_min -0.498
_refine_diff_density_rms 0.093
_refine_ls_extinction_method none
_refine_ls_goodness_of_fit_ref 1.321
_refine_ls_hydrogen_treatment noref
_refine_ls_matrix_type full
_refine_ls_number_parameters 534
_refine_ls_number_reflns 5747
_refine_ls_number_restraints 435
_refine_ls_restrained_S_all 1.293
_refine_ls_R_factor_all 0.0932
_refine_ls_R_factor_gt 0.0701
_refine_ls_shift/su_max 0.001
_refine_ls_shift/su_mean 0.000
_refine_ls_structure_factor_coef Fsqd
_refine_ls_weighting_details 'w=1/[\s^2^(Fo^2^)+26.3160P] where P=(Fo^2^+2Fc^2^)/3'
_refine_ls_weighting_scheme calc
_refine_ls_wR_factor_gt 0.1342
_refine_ls_wR_factor_ref 0.1421
_reflns_Friedel_coverage 0.000
_reflns_number_gt 4552
_reflns_number_total 5747
_reflns_threshold_expression 'I > 2\s(I)'
_cod_data_source_file ja5b03977_si_002.cif
_cod_data_source_block L3_CuL4
_cod_depositor_comments
;
The following automatic conversions were performed:

'_symmetry_cell_setting' value 'Orthorhombic' changed to
'orthorhombic' according to
/usr/data/users/saulius/crontab/automatic-downloads/rss-feeds/ACS/lib/dictionaries/cif_core.dic
dictionary named 'cif_core.dic' version 2.4.2 from 2011-04-26.

Automatic conversion script
Id: cif_fix_values 3271 2015-04-21 07:52:19Z andrius 

 Adding full bibliography for 4123699--4123701.cif.
;
_cod_original_cell_volume 5040.7(13)
_cod_original_sg_symbol_H-M Pbca
_cod_database_code 4123700
_shelx_space_group_comment
;
The symmetry employed for this shelxl refinement is uniquely defined
by the following loop, which should always be used as a source of
symmetry information in preference to the above space-group names.
They are only intended as comments.
;
_shelx_estimated_absorpt_t_min 0.838
_shelx_estimated_absorpt_t_max 0.838
_shelxl_version_number 2014/6

loop_
_space_group_symop_operation_xyz
'x, y, z'
'-x+1/2, -y, z+1/2'
'-x, y+1/2, -z+1/2'
'x+1/2, -y+1/2, -z'
'-x, -y, -z'
'x-1/2, y, -z-1/2'
'x, -y-1/2, z-1/2'
'-x-1/2, y-1/2, z'

loop_
_atom_site_label
_atom_site_type_symbol
_atom_site_fract_x
_atom_site_fract_y
_atom_site_fract_z
_atom_site_U_iso_or_equiv
_atom_site_adp_type
_atom_site_occupancy
_atom_site_site_symmetry_order
_atom_site_calc_flag
_atom_site_refinement_flags_posn
_atom_site_refinement_flags_adp
_atom_site_refinement_flags_occupancy
_atom_site_disorder_assembly
_atom_site_disorder_group
Cu1 Cu 0.80257(4) 0.09545(3) 0.26038(2) 0.01591(13) Uani 1 1 d . . . . .
N1 N 0.8619(6) 0.0616(5) 0.1957(3) 0.0198(13) Uani 0.65 1 d D U P A 1
N2 N 0.6921(5) 0.1538(4) 0.2166(2) 0.0162(11) Uani 0.65 1 d D U P A 1
N3 N 0.7067(8) 0.1465(7) 0.3140(2) 0.0141(12) Uani 0.65 1 d D U P A 1
N4 N 0.8809(10) 0.0524(9) 0.3201(3) 0.0186(17) Uani 0.65 1 d D U P A 1
O1 O 0.8385(5) 0.0831(4) 0.10890(18) 0.0285(12) Uani 0.65 1 d D U P A 1
O2 O 0.6705(5) 0.1957(3) 0.13288(17) 0.0252(11) Uani 0.65 1 d D U P A 1
O3 O 0.7019(5) 0.1698(4) 0.40135(19) 0.0203(12) Uani 0.65 1 d D U P A 1
O4 O 0.8819(5) 0.0615(4) 0.4076(2) 0.0212(14) Uani 0.65 1 d D U P A 1
O5 O 0.3585(4) 0.3232(3) 0.22341(17) 0.0209(10) Uani 0.65 1 d D U P A 1
C1 C 0.9604(7) 0.0084(5) 0.1866(3) 0.0292(18) Uani 0.65 1 d D U P A 1
H1A H 0.9405 -0.0491 0.1916 0.044 Uiso 0.65 1 calc R U P A 1
H1B H 1.0186 0.0234 0.2099 0.044 Uiso 0.65 1 calc R U P A 1
H1C H 0.9860 0.0162 0.1523 0.044 Uiso 0.65 1 calc R U P A 1
C2 C 0.8148(6) 0.0955(5) 0.1555(2) 0.0205(12) Uani 0.65 1 d D U P A 1
C3 C 0.7156(6) 0.1544(4) 0.1676(3) 0.0197(12) Uani 0.65 1 d D U P A 1
C4 C 0.6079(5) 0.1978(4) 0.2422(2) 0.0142(10) Uani 0.65 1 d D U P A 1
C5 C 0.5205(5) 0.2418(4) 0.2191(2) 0.0166(11) Uani 0.65 1 d D U P A 1
H5 H 0.5151 0.2446 0.1838 0.020 Uiso 0.65 1 calc R U P A 1
C6 C 0.4428(6) 0.2805(5) 0.2494(2) 0.0159(11) Uani 0.65 1 d D U P A 1
C7 C 0.4480(5) 0.2774(4) 0.3021(2) 0.0150(11) Uani 0.65 1 d D U P A 1
H7 H 0.3940 0.3038 0.3217 0.018 Uiso 0.65 1 calc R U P A 1
C8 C 0.5353(5) 0.2343(4) 0.3252(2) 0.0137(11) Uani 0.65 1 d D U P A 1
H8 H 0.5392 0.2321 0.3605 0.016 Uiso 0.65 1 calc R U P A 1
C9 C 0.6164(6) 0.1947(4) 0.2964(2) 0.0136(11) Uani 0.65 1 d D U P A 1
C10 C 0.7406(7) 0.1375(6) 0.3613(2) 0.0132(12) Uani 0.65 1 d D U P A 1
C11 C 0.8444(8) 0.0803(7) 0.3641(3) 0.0175(14) Uani 0.65 1 d D U P A 1
C12 C 0.9794(9) -0.0018(7) 0.3212(4) 0.028(2) Uani 0.65 1 d D U P A 1
H12A H 1.0448 0.0307 0.3137 0.042 Uiso 0.65 1 calc R U P A 1
H12B H 0.9714 -0.0451 0.2961 0.042 Uiso 0.65 1 calc R U P A 1
H12C H 0.9866 -0.0263 0.3543 0.042 Uiso 0.65 1 calc R U P A 1
C13 C 0.2822(11) 0.3709(11) 0.2583(4) 0.0179(16) Uani 0.65 1 d D U P A 1
H13A H 0.3249 0.4107 0.2775 0.027 Uiso 0.65 1 calc R U P A 1
H13B H 0.2460 0.3329 0.2812 0.027 Uiso 0.65 1 calc R U P A 1
H13C H 0.2269 0.3997 0.2385 0.027 Uiso 0.65 1 calc R U P A 1
N1' N 0.8770(19) 0.0637(18) 0.3253(4) 0.018(3) Uani 0.35 1 d D U P A 2
N2' N 0.7039(13) 0.1513(13) 0.3020(3) 0.0131(19) Uani 0.35 1 d D U P A 2
N3' N 0.7203(8) 0.1375(7) 0.2047(3) 0.0137(17) Uani 0.35 1 d D U P A 2
N4' N 0.8921(10) 0.0406(8) 0.2020(4) 0.015(2) Uani 0.35 1 d D U P A 2
O1' O 0.8489(10) 0.0846(8) 0.4116(3) 0.019(2) Uani 0.35 1 d D U P A 2
O2' O 0.6702(8) 0.1865(7) 0.3862(3) 0.019(2) Uani 0.35 1 d D U P A 2
O3' O 0.7285(7) 0.1647(6) 0.1176(3) 0.0184(18) Uani 0.35 1 d D U P A 2
O4' O 0.9011(7) 0.0485(6) 0.1149(3) 0.0197(18) Uani 0.35 1 d D U P A 2
O5' O 0.3707(6) 0.3231(5) 0.2887(3) 0.0168(15) Uani 0.35 1 d D U P A 2
C1' C 0.9787(15) 0.0144(13) 0.3346(6) 0.023(4) Uani 0.35 1 d D U P A 2
H1'A H 1.0231 0.0130 0.3042 0.034 Uiso 0.35 1 calc R U P A 2
H1'B H 0.9583 -0.0415 0.3440 0.034 Uiso 0.35 1 calc R U P A 2
H1'C H 1.0208 0.0394 0.3617 0.034 Uiso 0.35 1 calc R U P A 2
C2' C 0.8233(13) 0.0936(13) 0.3649(4) 0.016(2) Uani 0.35 1 d D U P A 2
C3' C 0.7211(12) 0.1487(11) 0.3515(3) 0.014(2) Uani 0.35 1 d D U P A 2
C4' C 0.6201(8) 0.1943(8) 0.2752(3) 0.0108(15) Uani 0.35 1 d D U P A 2
C5' C 0.5331(8) 0.2411(7) 0.2964(3) 0.0130(16) Uani 0.35 1 d D U P A 2
H5' H 0.5275 0.2472 0.3316 0.016 Uiso 0.35 1 calc R U P A 2
C6' C 0.4559(10) 0.2782(10) 0.2649(3) 0.0149(16) Uani 0.35 1 d D U P A 2
C7' C 0.4636(8) 0.2708(7) 0.2123(3) 0.0160(16) Uani 0.35 1 d D U P A 2
H7' H 0.4108 0.2961 0.1914 0.019 Uiso 0.35 1 calc R U P A 2
C8' C 0.5508(8) 0.2254(7) 0.1909(3) 0.0154(16) Uani 0.35 1 d D U P A 2
H8' H 0.5551 0.2201 0.1557 0.018 Uiso 0.35 1 calc R U P A 2
C9' C 0.6313(8) 0.1879(7) 0.2211(3) 0.0130(15) Uani 0.35 1 d D U P A 2
C10' C 0.7609(8) 0.1307(7) 0.1583(3) 0.0126(16) Uani 0.35 1 d D U P A 2
C11' C 0.8587(8) 0.0677(7) 0.1573(3) 0.0135(17) Uani 0.35 1 d D U P A 2
C12' C 0.9850(11) -0.0189(9) 0.2026(5) 0.023(3) Uani 0.35 1 d D U P A 2
H12D H 0.9768 -0.0576 0.1749 0.034 Uiso 0.35 1 calc R U P A 2
H12E H 0.9849 -0.0489 0.2343 0.034 Uiso 0.35 1 calc R U P A 2
H12F H 1.0542 0.0107 0.1990 0.034 Uiso 0.35 1 calc R U P A 2
C13' C 0.290(2) 0.366(2) 0.2484(9) 0.0179(16) Uani 0.35 1 d . U P A 2
H13D H 0.3240 0.4154 0.2353 0.027 Uiso 0.35 1 calc R U P A 2
H13E H 0.2205 0.3798 0.2646 0.027 Uiso 0.35 1 calc R U P A 2
H13F H 0.2759 0.3275 0.2209 0.027 Uiso 0.35 1 calc R U P A 2
N1A N 0.8021(3) 0.1201(2) 0.56001(13) 0.0189(8) Uani 1 1 d . . . . .
C1A C 0.8542(5) 0.0389(3) 0.5432(2) 0.0361(13) Uani 1 1 d . . . . .
H1A1 H 0.8010 -0.0054 0.5469 0.054 Uiso 1 1 calc R U . . .
H1A2 H 0.9185 0.0274 0.5639 0.054 Uiso 1 1 calc R U . . .
H1A3 H 0.8763 0.0432 0.5082 0.054 Uiso 1 1 calc R U . . .
C2A C 0.8884(4) 0.1879(3) 0.55943(18) 0.0294(11) Uani 1 1 d . . . . .
H2A1 H 0.9178 0.1938 0.5256 0.044 Uiso 1 1 calc R U . . .
H2A2 H 0.9477 0.1738 0.5825 0.044 Uiso 1 1 calc R U . . .
H2A3 H 0.8549 0.2396 0.5699 0.044 Uiso 1 1 calc R U . . .
C3A C 0.7570(4) 0.1102(3) 0.61228(16) 0.0245(10) Uani 1 1 d . . . . .
H3A1 H 0.7278 0.1626 0.6239 0.037 Uiso 1 1 calc R U . . .
H3A2 H 0.8155 0.0922 0.6347 0.037 Uiso 1 1 calc R U . . .
H3A3 H 0.6985 0.0692 0.6120 0.037 Uiso 1 1 calc R U . . .
C4A C 0.7098(4) 0.1424(3) 0.52457(17) 0.0258(10) Uani 1 1 d . . . . .
H4A1 H 0.6527 0.1004 0.5262 0.039 Uiso 1 1 calc R U . . .
H4A2 H 0.7381 0.1457 0.4904 0.039 Uiso 1 1 calc R U . . .
H4A3 H 0.6789 0.1954 0.5342 0.039 Uiso 1 1 calc R U . . .
N1B N 0.3201(3) 0.1233(2) 0.57007(13) 0.0165(8) Uani 1 1 d . . . . .
C1B C 0.3732(4) 0.0409(3) 0.55717(18) 0.0249(10) Uani 1 1 d . . . . .
H1B1 H 0.4086 0.0447 0.5244 0.037 Uiso 1 1 calc R U . . .
H1B2 H 0.3170 -0.0018 0.5563 0.037 Uiso 1 1 calc R U . . .
H1B3 H 0.4279 0.0272 0.5825 0.037 Uiso 1 1 calc R U . . .
C2B C 0.4062(4) 0.1909(3) 0.57013(19) 0.0258(11) Uani 1 1 d . . . . .
H2B1 H 0.3711 0.2435 0.5771 0.039 Uiso 1 1 calc R U . . .
H2B2 H 0.4419 0.1931 0.5374 0.039 Uiso 1 1 calc R U . . .
H2B3 H 0.4609 0.1794 0.5959 0.039 Uiso 1 1 calc R U . . .
C3B C 0.2658(4) 0.1177(3) 0.62115(16) 0.0224(10) Uani 1 1 d . . . . .
H3B1 H 0.3211 0.1050 0.6464 0.034 Uiso 1 1 calc R U . . .
H3B2 H 0.2104 0.0745 0.6207 0.034 Uiso 1 1 calc R U . . .
H3B3 H 0.2311 0.1701 0.6292 0.034 Uiso 1 1 calc R U . . .
C4B C 0.2328(4) 0.1432(3) 0.53110(16) 0.0213(10) Uani 1 1 d . . . . .
H4B1 H 0.1975 0.1951 0.5396 0.032 Uiso 1 1 calc R U . . .
H4B2 H 0.1779 0.0995 0.5306 0.032 Uiso 1 1 calc R U . . .
H4B3 H 0.2669 0.1476 0.4981 0.032 Uiso 1 1 calc R U . . .
O1W O 0.5040(3) 0.1353(3) 0.45495(12) 0.0290(8) Uani 1 1 d D . . . .
H1W1 H 0.560(3) 0.150(4) 0.4373(16) 0.043 Uiso 1 1 d D U . . .
H1W2 H 0.456(3) 0.118(4) 0.4336(14) 0.043 Uiso 1 1 d D U . . .
O2W O 1.0524(3) 0.1501(3) 0.45200(12) 0.0293(8) Uani 1 1 d D . . . .
H2W1 H 0.998(3) 0.123(3) 0.4404(17) 0.044 Uiso 1 1 d D U . . .
H2W2 H 1.097(3) 0.155(4) 0.4271(13) 0.044 Uiso 1 1 d D U . . .

loop_
_atom_site_aniso_label
_atom_site_aniso_U_11
_atom_site_aniso_U_22
_atom_site_aniso_U_33
_atom_site_aniso_U_23
_atom_site_aniso_U_13
_atom_site_aniso_U_12
Cu1 0.0176(2) 0.0141(2) 0.0161(2) 0.0001(2) 0.0015(2) -0.0032(2)
N1 0.016(3) 0.020(3) 0.023(3) -0.005(2) 0.008(2) 0.000(2)
N2 0.019(3) 0.016(3) 0.014(2) -0.001(2) 0.001(2) -0.001(2)
N3 0.015(2) 0.012(3) 0.015(2) 0.001(3) 0.000(2) 0.001(2)
N4 0.015(3) 0.014(4) 0.026(3) -0.001(3) 0.000(3) 0.001(3)
O1 0.032(3) 0.033(3) 0.021(2) -0.010(2) 0.014(2) -0.010(3)
O2 0.043(3) 0.019(2) 0.013(2) -0.0001(19) 0.002(2) -0.001(2)
O3 0.023(3) 0.025(3) 0.012(2) -0.005(2) -0.006(2) 0.003(2)
O4 0.017(3) 0.021(4) 0.025(2) -0.002(2) -0.007(2) 0.005(2)
O5 0.020(2) 0.024(2) 0.018(2) -0.0003(18) -0.0035(17) 0.0074(18)
C1 0.024(4) 0.026(5) 0.037(5) -0.016(4) 0.006(4) 0.004(3)
C2 0.023(3) 0.020(3) 0.018(2) -0.004(2) 0.008(2) -0.005(2)
C3 0.024(3) 0.017(3) 0.018(2) -0.002(2) 0.004(2) -0.002(2)
C4 0.016(2) 0.011(2) 0.015(2) 0.001(2) 0.001(2) -0.0003(19)
C5 0.020(2) 0.015(3) 0.015(2) 0.000(2) 0.000(2) 0.001(2)
C6 0.018(2) 0.015(2) 0.015(2) 0.002(2) -0.004(2) 0.0023(19)
C7 0.017(2) 0.012(2) 0.016(2) -0.001(2) -0.001(2) 0.001(2)
C8 0.016(2) 0.012(2) 0.013(2) -0.001(2) -0.002(2) 0.002(2)
C9 0.015(2) 0.011(2) 0.015(2) 0.002(2) 0.000(2) 0.0007(19)
C10 0.014(3) 0.011(3) 0.015(2) 0.000(2) -0.001(2) -0.002(2)
C11 0.016(3) 0.014(3) 0.023(3) 0.000(2) -0.002(2) -0.002(2)
C12 0.026(4) 0.028(6) 0.030(5) 0.003(4) -0.001(4) 0.013(4)
C13 0.017(3) 0.024(3) 0.013(4) -0.009(3) 0.005(3) 0.0054(18)
N1' 0.018(5) 0.016(6) 0.019(4) 0.000(4) -0.001(4) 0.004(4)
N2' 0.013(4) 0.014(4) 0.012(3) 0.003(4) 0.001(3) -0.002(3)
N3' 0.013(4) 0.015(4) 0.014(3) -0.004(3) 0.002(3) 0.004(3)
N4' 0.014(5) 0.013(5) 0.018(4) -0.004(3) 0.001(4) 0.001(4)
O1' 0.018(6) 0.020(6) 0.019(4) 0.004(4) 0.004(4) 0.010(4)
O2' 0.017(5) 0.027(5) 0.013(4) -0.001(4) -0.002(4) 0.004(4)
O3' 0.014(4) 0.028(5) 0.013(3) -0.001(3) -0.001(3) 0.005(4)
O4' 0.017(4) 0.025(5) 0.018(3) -0.006(3) 0.005(3) 0.004(4)
O5' 0.015(3) 0.021(3) 0.015(3) -0.001(3) 0.006(3) 0.007(3)
C1' 0.030(6) 0.016(6) 0.023(7) -0.006(5) -0.003(5) 0.011(5)
C2' 0.016(4) 0.016(5) 0.016(4) 0.002(3) 0.000(3) 0.001(3)
C3' 0.012(4) 0.015(4) 0.015(4) 0.002(3) 0.000(3) -0.001(3)
C4' 0.011(3) 0.012(3) 0.010(3) -0.001(3) 0.002(3) -0.003(3)
C5' 0.014(3) 0.014(4) 0.011(3) -0.002(3) 0.003(3) -0.001(3)
C6' 0.015(3) 0.017(3) 0.013(3) -0.003(3) 0.005(3) 0.003(3)
C7' 0.017(4) 0.019(4) 0.012(3) -0.003(3) 0.002(3) 0.006(3)
C8' 0.014(3) 0.020(4) 0.012(3) -0.003(3) 0.002(3) 0.006(3)
C9' 0.013(3) 0.015(3) 0.011(3) -0.002(3) 0.001(3) 0.003(3)
C10' 0.010(4) 0.014(4) 0.014(3) -0.003(3) 0.002(3) 0.000(3)
C11' 0.011(4) 0.013(4) 0.017(3) -0.004(3) 0.002(3) 0.000(3)
C12' 0.020(6) 0.025(7) 0.023(6) -0.006(5) -0.004(5) 0.009(5)
C13' 0.017(3) 0.024(3) 0.013(4) -0.009(3) 0.005(3) 0.0054(18)
N1A 0.0227(19) 0.0203(19) 0.0136(17) 0.0020(14) -0.0011(16) 0.0023(17)
C1A 0.043(3) 0.036(3) 0.029(3) -0.011(2) -0.002(2) 0.019(3)
C2A 0.028(3) 0.041(3) 0.019(2) 0.003(2) 0.002(2) -0.009(2)
C3A 0.030(3) 0.028(3) 0.015(2) 0.0043(19) 0.0009(19) -0.001(2)
C4A 0.023(2) 0.036(3) 0.018(2) 0.003(2) -0.0045(19) 0.001(2)
N1B 0.0174(19) 0.0202(18) 0.0121(16) -0.0007(14) -0.0017(14) 0.0005(15)
C1B 0.024(2) 0.027(3) 0.024(2) -0.004(2) -0.0023(19) 0.008(2)
C2B 0.019(2) 0.033(3) 0.026(2) -0.001(2) 0.0033(19) -0.008(2)
C3B 0.026(2) 0.026(3) 0.014(2) 0.0008(18) 0.0033(18) 0.000(2)
C4B 0.020(2) 0.028(3) 0.016(2) -0.0003(19) -0.0062(17) 0.005(2)
O1W 0.0184(17) 0.054(2) 0.0147(15) -0.0014(16) -0.0008(13) 0.0044(17)
O2W 0.0184(16) 0.052(2) 0.0180(17) -0.0094(16) -0.0020(13) 0.0043(17)

loop_
_atom_type_symbol
_atom_type_description
_atom_type_scat_dispersion_real
_atom_type_scat_dispersion_imag
_atom_type_scat_source
C C 0.0033 0.0016 'International Tables Vol C Tables 4.2.6.8 and 6.1.1.4'
H H 0.0000 0.0000 'International Tables Vol C Tables 4.2.6.8 and 6.1.1.4'
N N 0.0061 0.0033 'International Tables Vol C Tables 4.2.6.8 and 6.1.1.4'
O O 0.0106 0.0060 'International Tables Vol C Tables 4.2.6.8 and 6.1.1.4'
Cu Cu 0.3201 1.2651 'International Tables Vol C Tables 4.2.6.8 and 6.1.1.4'

loop_
_geom_angle_atom_site_label_1
_geom_angle_atom_site_label_2
_geom_angle_atom_site_label_3
_geom_angle
N2' Cu1 N3' 87.1(3)
N1 Cu1 N4 115.6(3)
N1 Cu1 N2 82.5(2)
N4 Cu1 N2 161.9(3)
N2' Cu1 N1' 84.5(3)
N3' Cu1 N1' 171.4(4)
N1 Cu1 N3 162.7(3)
N4 Cu1 N3 81.7(3)
N2 Cu1 N3 80.3(2)
N2' Cu1 N4' 168.4(3)
N3' Cu1 N4' 81.3(3)
N1' Cu1 N4' 107.1(3)
C2 N1 C1 116.9(7)
C2 N1 Cu1 115.7(5)
C1 N1 Cu1 127.1(5)
C3 N2 C4 128.1(6)
C3 N2 Cu1 115.2(5)
C4 N2 Cu1 116.1(4)
C10 N3 C9 127.4(6)
C10 N3 Cu1 116.4(5)
C9 N3 Cu1 115.9(4)
C11 N4 C12 116.9(7)
C11 N4 Cu1 115.2(5)
C12 N4 Cu1 127.7(6)
C6 O5 C13 113.0(5)
O1 C2 N1 127.7(7)
O1 C2 C3 117.7(6)
N1 C2 C3 114.6(6)
O2 C3 N2 128.6(6)
O2 C3 C2 120.2(6)
N2 C3 C2 111.1(6)
C5 C4 N2 125.8(5)
C5 C4 C9 120.2(6)
N2 C4 C9 114.1(5)
C6 C5 C4 119.0(6)
C5 C6 C7 122.1(5)
C5 C6 O5 115.4(5)
C7 C6 O5 122.5(5)
C6 C7 C8 119.1(5)
C9 C8 C7 121.1(6)
C8 C9 N3 127.8(6)
C8 C9 C4 118.5(6)
N3 C9 C4 113.7(6)
O3 C10 N3 129.0(6)
O3 C10 C11 120.0(6)
N3 C10 C11 111.0(6)
O4 C11 N4 126.5(7)
O4 C11 C10 118.1(6)
N4 C11 C10 115.3(6)
C2' N1' C1' 118.1(9)
C2' N1' Cu1 111.4(6)
C1' N1' Cu1 130.5(8)
C3' N2' C4' 128.4(7)
C3' N2' Cu1 117.9(6)
C4' N2' Cu1 113.6(5)
C10' N3' C9' 127.8(7)
C10' N3' Cu1 119.5(6)
C9' N3' Cu1 111.3(5)
C11' N4' C12' 117.2(8)
C11' N4' Cu1 111.3(6)
C12' N4' Cu1 131.5(7)
C6' O5' C13' 111.7(9)
O1' C2' N1' 127.0(8)
O1' C2' C3' 118.3(8)
N1' C2' C3' 114.6(7)
O2' C3' N2' 128.7(8)
O2' C3' C2' 119.8(7)
N2' C3' C2' 111.5(7)
C5' C4' N2' 126.5(6)
C5' C4' C9' 120.2(7)
N2' C4' C9' 113.3(6)
C6' C5' C4' 119.5(7)
C5' C6' C7' 121.1(6)
C5' C6' O5' 116.4(7)
C7' C6' O5' 122.5(6)
C6' C7' C8' 119.7(7)
C9' C8' C7' 121.3(7)
C8' C9' N3' 127.0(7)
C8' C9' C4' 118.1(7)
N3' C9' C4' 114.7(7)
O3' C10' N3' 129.4(8)
O3' C10' C11' 120.0(7)
N3' C10' C11' 110.6(6)
O4' C11' N4' 125.7(8)
O4' C11' C10' 118.7(7)
N4' C11' C10' 115.6(7)
C3A N1A C4A 109.4(4)
C3A N1A C2A 109.8(4)
C4A N1A C2A 109.4(4)
C3A N1A C1A 109.2(4)
C4A N1A C1A 109.4(4)
C2A N1A C1A 109.6(4)
C3B N1B C2B 110.1(3)
C3B N1B C4B 108.8(3)
C2B N1B C4B 109.2(4)
C3B N1B C1B 109.5(4)
C2B N1B C1B 110.1(4)
C4B N1B C1B 109.2(3)

loop_
_geom_bond_atom_site_label_1
_geom_bond_atom_site_label_2
_geom_bond_distance
Cu1 N2' 1.842(9)
Cu1 N3' 1.888(8)
Cu1 N1 1.919(7)
Cu1 N4 1.952(8)
Cu1 N2 1.986(6)
Cu1 N1' 1.990(10)
Cu1 N3 1.993(7)
Cu1 N4' 2.067(9)
N1 C2 1.315(9)
N1 C1 1.475(9)
N2 C3 1.317(8)
N2 C4 1.402(8)
N3 C10 1.314(8)
N3 C9 1.407(8)
N4 C11 1.315(9)
N4 C12 1.466(9)
O1 C2 1.272(8)
O2 C3 1.250(8)
O3 C10 1.260(7)
O4 C11 1.262(8)
O5 C6 1.398(6)
O5 C13 1.504(9)
C2 C3 1.550(9)
C4 C5 1.400(8)
C4 C9 1.428(9)
C5 C6 1.373(8)
C6 C7 1.385(8)
C7 C8 1.392(8)
C8 C9 1.385(8)
C10 C11 1.547(9)
N1' C2' 1.312(10)
N1' C1' 1.473(10)
N2' C3' 1.318(9)
N2' C4' 1.405(8)
N3' C10' 1.315(8)
N3' C9' 1.405(8)
N4' C11' 1.314(10)
N4' C12' 1.466(10)
O1' C2' 1.272(8)
O2' C3' 1.251(9)
O3' C10' 1.262(8)
O4' C11' 1.262(9)
O5' C6' 1.397(7)
O5' C13' 1.59(2)
C2' C3' 1.549(9)
C4' C5' 1.401(8)
C4' C9' 1.429(10)
C5' C6' 1.376(8)
C6' C7' 1.389(9)
C7' C8' 1.391(8)
C8' C9' 1.385(9)
C10' C11' 1.546(9)
N1A C3A 1.483(5)
N1A C4A 1.489(6)
N1A C2A 1.500(6)
N1A C1A 1.509(6)
N1B C3B 1.493(5)
N1B C2B 1.496(6)
N1B C4B 1.498(5)
N1B C1B 1.504(6)

loop_
_geom_torsion_atom_site_label_1
_geom_torsion_atom_site_label_2
_geom_torsion_atom_site_label_3
_geom_torsion_atom_site_label_4
_geom_torsion
C1 N1 C2 O1 5.9(12)
Cu1 N1 C2 O1 -179.7(6)
C1 N1 C2 C3 -177.0(7)
Cu1 N1 C2 C3 -2.5(9)
C4 N2 C3 O2 1.9(13)
Cu1 N2 C3 O2 -168.9(6)
C4 N2 C3 C2 -179.4(7)
Cu1 N2 C3 C2 9.8(8)
O1 C2 C3 O2 -8.7(10)
N1 C2 C3 O2 173.9(7)
O1 C2 C3 N2 172.5(7)
N1 C2 C3 N2 -4.9(9)
C3 N2 C4 C5 10.7(12)
Cu1 N2 C4 C5 -178.6(5)
C3 N2 C4 C9 -169.8(7)
Cu1 N2 C4 C9 0.9(8)
N2 C4 C5 C6 178.6(7)
C9 C4 C5 C6 -0.8(10)
C4 C5 C6 C7 -0.1(12)
C4 C5 C6 O5 179.8(6)
C13 O5 C6 C5 -174.7(10)
C13 O5 C6 C7 5.2(13)
C5 C6 C7 C8 0.6(12)
O5 C6 C7 C8 -179.3(7)
C6 C7 C8 C9 -0.1(11)
C7 C8 C9 N3 -177.5(8)
C7 C8 C9 C4 -0.9(10)
C10 N3 C9 C8 -9.0(17)
Cu1 N3 C9 C8 177.6(7)
C10 N3 C9 C4 174.2(10)
Cu1 N3 C9 C4 0.8(10)
C5 C4 C9 C8 1.3(10)
N2 C4 C9 C8 -178.2(6)
C5 C4 C9 N3 178.4(8)
N2 C4 C9 N3 -1.1(10)
C9 N3 C10 O3 -0.7(18)
Cu1 N3 C10 O3 172.7(9)
C9 N3 C10 C11 -179.0(10)
Cu1 N3 C10 C11 -5.6(11)
C12 N4 C11 O4 -4.2(19)
Cu1 N4 C11 O4 -179.8(10)
C12 N4 C11 C10 179.7(11)
Cu1 N4 C11 C10 4.1(14)
O3 C10 C11 O4 6.1(14)
N3 C10 C11 O4 -175.4(10)
O3 C10 C11 N4 -177.4(11)
N3 C10 C11 N4 1.0(14)
N3' Cu1 N2' C3' -177.3(18)
N1' Cu1 N2' C3' 1(2)
N4' Cu1 N2' C3' 177(3)
N3' Cu1 N2' C4' 0.8(15)
N1' Cu1 N2' C4' 178.7(18)
N4' Cu1 N2' C4' -5(6)
N2' Cu1 N3' C10' 168.5(13)
N4' Cu1 N3' C10' -12.6(11)
N2' Cu1 N3' C9' 0.6(12)
N4' Cu1 N3' C9' 179.5(10)
C1' N1' C2' O1' 0(4)
Cu1 N1' C2' O1' 180(2)
C1' N1' C2' C3' 177(2)
Cu1 N1' C2' C3' -3(3)
C4' N2' C3' O2' -3(4)
Cu1 N2' C3' O2' 174.4(18)
C4' N2' C3' C2' 180(2)
Cu1 N2' C3' C2' -2(2)
O1' C2' C3' O2' 4(3)
N1' C2' C3' O2' -174(2)
O1' C2' C3' N2' -179(2)
N1' C2' C3' N2' 3(3)
C3' N2' C4' C5' -3(3)
Cu1 N2' C4' C5' 179.2(12)
C3' N2' C4' C9' 176(2)
Cu1 N2' C4' C9' -2(2)
N2' C4' C5' C6' -178.7(17)
C9' C4' C5' C6' 3(2)
C4' C5' C6' C7' -1(2)
C4' C5' C6' O5' 179.2(13)
C13' O5' C6' C5' 178(2)
C13' O5' C6' C7' -2(3)
C5' C6' C7' C8' 0(2)
O5' C6' C7' C8' 179.8(13)
C6' C7' C8' C9' -1(2)
C7' C8' C9' N3' 177.0(13)
C7' C8' C9' C4' 2.4(19)
C10' N3' C9' C8' 17(2)
Cu1 N3' C9' C8' -176.5(11)
C10' N3' C9' C4' -168.5(13)
Cu1 N3' C9' C4' -1.9(15)
C5' C4' C9' C8' -3(2)
N2' C4' C9' C8' 177.7(15)
C5' C4' C9' N3' -178.6(12)
N2' C4' C9' N3' 2.5(19)
C9' N3' C10' O3' -3(2)
Cu1 N3' C10' O3' -168.3(11)
C9' N3' C10' C11' -179.8(12)
Cu1 N3' C10' C11' 14.5(15)
C12' N4' C11' O4' -2(2)
Cu1 N4' C11' O4' 176.5(11)
C12' N4' C11' C10' -179.8(12)
Cu1 N4' C11' C10' -1.6(14)
O3' C10' C11' O4' -3.4(18)
N3' C10' C11' O4' 174.1(12)
O3' C10' C11' N4' 174.8(12)
N3' C10' C11' N4' -7.7(16)
